data_7156874
loop_
_publ_author_name
'Kocsis, Istvan Zsolt'
'Motloch, Petr'
'Guerreiro, Ana'
'Qiu Mexia De Azeredo, Carolina'
'Bernardes, Gon\,calo J. L.'
'Hunter, Christopher Alexander'

_publ_section_title
;
 Triaminopyrimidine derivatives as transmembrane HCl transporters
;
_journal_name_full 'Organic &amp; Biomolecular Chemistry'
_journal_paper_doi 10.1039/C9OB00725C
_journal_year 2019
_chemical_formula_moiety 'C12 H24 N5 +, I -'
_chemical_formula_sum 'C12 H24 I N5'
_chemical_formula_weight 365.26
_space_group_crystal_system triclinic
_space_group_IT_number 2
_space_group_name_Hall '-P 1'
_space_group_name_H-M_alt 'P -1'
_symmetry_space_group_name_Hall '-P 1'
_symmetry_space_group_name_H-M 'P -1'
_atom_sites_solution_hydrogens geom
_audit_creation_method SHELXL-2018/1
_audit_update_record
;
2018-06-25 deposited with the CCDC.    2019-05-20 downloaded from the CCDC.
;
_cell_angle_alpha 104.472(4)
_cell_angle_beta 102.631(5)
_cell_angle_gamma 104.192(4)
_cell_formula_units_Z 2
_cell_length_a 8.3581(5)
_cell_length_b 8.7357(5)
_cell_length_c 12.2791(8)
_cell_measurement_reflns_used 2572
_cell_measurement_temperature 180(2)
_cell_measurement_theta_max 65.98
_cell_measurement_theta_min 3.90
_cell_volume 803.31(9)
_computing_cell_refinement 'SAINT (Bruker, 2016)'
_computing_data_collection 'APEX3 (Bruker, 2016)'
_computing_data_reduction SAINT
_computing_molecular_graphics 'Mercury (Macrae et al., 2008)'
_computing_publication_material SHELXL
_computing_structure_refinement 'SHELXL (Sheldrick, 2015)'
_computing_structure_solution 'SHELXT (Sheldrick, 2015)'
_diffrn_ambient_temperature 180(2)
_diffrn_measured_fraction_theta_full 0.977
_diffrn_measured_fraction_theta_max 0.977
_diffrn_measurement_device_type 'Bruker D8-QUEST PHOTON-100'
_diffrn_measurement_method '\w and \f-scans'
_diffrn_radiation_type CuK\a
_diffrn_radiation_wavelength 1.54178
_diffrn_reflns_av_R_equivalents 0.1041
_diffrn_reflns_av_unetI/netI 0.1099
_diffrn_reflns_Laue_measured_fraction_full 0.977
_diffrn_reflns_Laue_measured_fraction_max 0.977
_diffrn_reflns_limit_h_max 9
_diffrn_reflns_limit_h_min -9
_diffrn_reflns_limit_k_max 10
_diffrn_reflns_limit_k_min -10
_diffrn_reflns_limit_l_max 14
_diffrn_reflns_limit_l_min -14
_diffrn_reflns_number 8605
_diffrn_reflns_point_group_measured_fraction_full 0.977
_diffrn_reflns_point_group_measured_fraction_max 0.977
_diffrn_reflns_theta_full 67.347
_diffrn_reflns_theta_max 67.347
_diffrn_reflns_theta_min 3.895
_diffrn_source 'Incoatec I\mS Cu microsource'
_exptl_absorpt_coefficient_mu 15.600
_exptl_absorpt_correction_T_max 0.7528
_exptl_absorpt_correction_T_min 0.4400
_exptl_absorpt_correction_type multi-scan
_exptl_absorpt_process_details 'SADABS (Bruker, 2014)'
_exptl_crystal_colour colourless
_exptl_crystal_density_diffrn 1.510
_exptl_crystal_description plate
_exptl_crystal_F_000 368
_exptl_crystal_size_max 0.140
_exptl_crystal_size_mid 0.060
_exptl_crystal_size_min 0.010
_refine_diff_density_max 1.103
_refine_diff_density_min -1.046
_refine_diff_density_rms 0.165
_refine_ls_extinction_method none
_refine_ls_goodness_of_fit_ref 1.037
_refine_ls_hydrogen_treatment constr
_refine_ls_matrix_type full
_refine_ls_number_parameters 182
_refine_ls_number_reflns 2822
_refine_ls_number_restraints 96
_refine_ls_restrained_S_all 1.077
_refine_ls_R_factor_all 0.1119
_refine_ls_R_factor_gt 0.0655
_refine_ls_shift/su_max 0.000
_refine_ls_shift/su_mean 0.000
_refine_ls_structure_factor_coef Fsqd
_refine_ls_weighting_details 'w=1/[\s^2^(Fo^2^)+(0.0533P)^2^+4.3234P] where P=(Fo^2^+2Fc^2^)/3'
_refine_ls_weighting_scheme calc
_refine_ls_wR_factor_gt 0.1337
_refine_ls_wR_factor_ref 0.1541
_reflns_Friedel_coverage 0.000
_reflns_number_gt 1951
_reflns_number_total 2822
_reflns_threshold_expression 'I > 2\s(I)'
_cod_data_source_file c9ob00725c2.cif
_cod_data_source_block CH_B1_0025
_cod_database_code 7156874
_cambridge_user_name 'Petr Motloch'
_cambridge_user_crsid pm567
_cambridge_supervisor_name 'Chris Hunter'
_cambridge_supervisor_crsid ch664
_cambridge_crystallographer_name 'Andrew Bond'
_cambridge_crystallographer_crsid adb29
_cambridge_sample_id PM-219
_cambridge_data_id CH_B1_0025
_shelx_space_group_comment
;
The symmetry employed for this shelxl refinement is uniquely defined
by the following loop, which should always be used as a source of
symmetry information in preference to the above space-group names.
They are only intended as comments.
;
_shelx_estimated_absorpt_t_min 0.219
_shelx_estimated_absorpt_t_max 0.860

loop_
_space_group_symop_operation_xyz
'x, y, z'
'-x, -y, -z'

loop_
_atom_site_label
_atom_site_type_symbol
_atom_site_fract_x
_atom_site_fract_y
_atom_site_fract_z
_atom_site_U_iso_or_equiv
_atom_site_adp_type
_atom_site_occupancy
_atom_site_site_symmetry_order
_atom_site_calc_flag
_atom_site_refinement_flags_posn
_atom_site_refinement_flags_adp
_atom_site_refinement_flags_occupancy
_atom_site_disorder_assembly
_atom_site_disorder_group
I1 I 0.11663(10) 0.91994(8) 0.34712(7) 0.0427(3) Uani 1 1 d . . . . .
N1 N 0.3454(11) 0.3410(9) 0.5373(8) 0.041(2) Uani 1 1 d . . . . .
H1A H 0.441213 0.356508 0.516800 0.050 Uiso 1 1 calc R U . . .
H1B H 0.281949 0.239517 0.528275 0.050 Uiso 1 1 calc R U . . .
N2 N 0.3900(9) 0.6231(9) 0.5958(7) 0.0281(18) Uani 1 1 d . . . . .
N3 N 0.1463(10) 0.4366(9) 0.6110(7) 0.0328(19) Uani 1 1 d . . . . .
H3 H 0.089326 0.333019 0.602318 0.039 Uiso 1 1 calc R U . . .
N4 N 0.4345(10) 0.9026(9) 0.6572(7) 0.0301(18) Uani 1 1 d . . . . .
H4 H 0.533311 0.908090 0.641674 0.036 Uiso 1 1 calc R U . A 1
N5 N -0.0672(10) 0.5116(10) 0.6771(7) 0.035(2) Uani 1 1 d . . . . .
H5 H -0.118653 0.403624 0.656982 0.042 Uiso 1 1 calc R U . B 1
C1 C 0.2969(12) 0.4701(11) 0.5815(8) 0.030(2) Uani 1 1 d . . . . .
C2 C 0.3318(12) 0.7501(11) 0.6407(8) 0.027(2) Uani 1 1 d . . . . .
C3 C 0.1734(12) 0.7240(11) 0.6685(9) 0.033(2) Uani 1 1 d . . . . .
H3A H 0.131778 0.813851 0.695794 0.039 Uiso 1 1 calc R U . . .
C4 C 0.0830(11) 0.5621(11) 0.6539(8) 0.024(2) Uani 1 1 d . . . . .
C5 C 0.4036(10) 1.0600(10) 0.6977(7) 0.030(2) Uani 0.5 1 d D . P C 1
H5A H 0.277703 1.039424 0.667767 0.036 Uiso 0.5 1 calc R U P C 1
H5B H 0.460472 1.135043 0.659160 0.036 Uiso 0.5 1 calc R U P C 1
C6 C 0.4585(14) 1.1510(11) 0.8239(7) 0.067(4) Uani 0.5 1 d D U P C 1
H6 H 0.381601 1.078438 0.855634 0.080 Uiso 0.5 1 calc R U P C 1
C7 C 0.4162(19) 1.3074(12) 0.8513(10) 0.074(4) Uani 0.5 1 d D U P C 1
H7A H 0.298291 1.288305 0.803576 0.111 Uiso 0.5 1 calc R U P C 1
H7B H 0.424297 1.345688 0.935093 0.111 Uiso 0.5 1 calc R U P C 1
H7C H 0.497706 1.392376 0.833617 0.111 Uiso 0.5 1 calc R U P C 1
C8 C 0.630(2) 1.167(2) 0.8904(13) 0.056(6) Uani 0.5 1 d D U P C 1
H8A H 0.652222 1.230260 0.973281 0.084 Uiso 0.5 1 calc R U P C 1
H8B H 0.640592 1.056365 0.884383 0.084 Uiso 0.5 1 calc R U P C 1
H8C H 0.715091 1.226542 0.858821 0.084 Uiso 0.5 1 calc R U P C 1
C5A C 0.4036(10) 1.0600(10) 0.6977(7) 0.030(2) Uani 0.5 1 d D . P C 2
H5C H 0.277703 1.039424 0.667767 0.036 Uiso 0.5 1 calc R U P C 2
H5D H 0.460472 1.135043 0.659160 0.036 Uiso 0.5 1 calc R U P C 2
C6A C 0.4585(14) 1.1510(11) 0.8239(7) 0.067(4) Uani 0.5 1 d D U P C 2
H6A H 0.586945 1.193411 0.841262 0.080 Uiso 0.5 1 calc R U P C 2
C7A C 0.4162(19) 1.3074(12) 0.8513(10) 0.074(4) Uani 0.5 1 d D U P C 2
H7D H 0.433027 1.361019 0.791674 0.111 Uiso 0.5 1 calc R U P C 2
H7E H 0.295375 1.283183 0.851490 0.111 Uiso 0.5 1 calc R U P C 2
H7F H 0.491892 1.382167 0.929122 0.111 Uiso 0.5 1 calc R U P C 2
C8A C 0.441(3) 1.055(2) 0.9022(13) 0.071(8) Uani 0.5 1 d D U P C 2
H8D H 0.482278 1.129395 0.983764 0.106 Uiso 0.5 1 calc R U P C 2
H8E H 0.319735 0.989240 0.883426 0.106 Uiso 0.5 1 calc R U P C 2
H8F H 0.510653 0.979068 0.892933 0.106 Uiso 0.5 1 calc R U P C 2
C9 C -0.1505(12) 0.6220(11) 0.7329(7) 0.038(3) Uani 0.5 1 d D . P D 1
H9A H -0.276768 0.564574 0.702126 0.045 Uiso 0.5 1 calc R U P D 1
H9B H -0.127133 0.721423 0.706660 0.045 Uiso 0.5 1 calc R U P D 1
C10 C -0.1036(14) 0.6806(12) 0.8623(8) 0.061(3) Uani 0.5 1 d D U P D 1
H10 H -0.130813 0.577745 0.885792 0.074 Uiso 0.5 1 calc R U P D 1
C11 C -0.2139(19) 0.7757(17) 0.9052(11) 0.099(5) Uani 0.5 1 d D U P D 1
H11A H -0.335735 0.712565 0.862900 0.148 Uiso 0.5 1 calc R U P D 1
H11B H -0.194087 0.794048 0.989768 0.148 Uiso 0.5 1 calc R U P D 1
H11C H -0.185107 0.883425 0.891268 0.148 Uiso 0.5 1 calc R U P D 1
C12 C 0.0792(17) 0.768(3) 0.9218(14) 0.067(7) Uani 0.5 1 d D U P D 1
H12A H 0.099146 0.802388 1.007212 0.100 Uiso 0.5 1 calc R U P D 1
H12B H 0.146071 0.693365 0.900533 0.100 Uiso 0.5 1 calc R U P D 1
H12C H 0.115561 0.866315 0.897601 0.100 Uiso 0.5 1 calc R U P D 1
C9A C -0.1505(12) 0.6220(11) 0.7329(7) 0.038(3) Uani 0.5 1 d D . P D 2
H9C H -0.276768 0.564574 0.702126 0.045 Uiso 0.5 1 calc R U P D 2
H9D H -0.127133 0.721423 0.706660 0.045 Uiso 0.5 1 calc R U P D 2
C10A C -0.1036(14) 0.6806(12) 0.8623(8) 0.061(3) Uani 0.5 1 d D U P D 2
H10A H 0.012546 0.766713 0.886938 0.074 Uiso 0.5 1 calc R U P D 2
C11A C -0.2139(19) 0.7757(17) 0.9052(11) 0.099(5) Uani 0.5 1 d D U P D 2
H11D H -0.226987 0.853486 0.861155 0.148 Uiso 0.5 1 calc R U P D 2
H11E H -0.327892 0.698396 0.893560 0.148 Uiso 0.5 1 calc R U P D 2
H11F H -0.160049 0.838156 0.989222 0.148 Uiso 0.5 1 calc R U P D 2
C12A C -0.073(3) 0.560(2) 0.9197(14) 0.072(8) Uani 0.5 1 d D U P D 2
H12D H -0.042554 0.610639 1.005226 0.108 Uiso 0.5 1 calc R U P D 2
H12E H -0.177243 0.462944 0.892526 0.108 Uiso 0.5 1 calc R U P D 2
H12F H 0.022862 0.524196 0.900044 0.108 Uiso 0.5 1 calc R U P D 2

loop_
_atom_site_aniso_label
_atom_site_aniso_U_11
_atom_site_aniso_U_22
_atom_site_aniso_U_33
_atom_site_aniso_U_23
_atom_site_aniso_U_13
_atom_site_aniso_U_12
I1 0.0444(4) 0.0252(3) 0.0639(5) 0.0153(3) 0.0309(4) 0.0065(3)
N1 0.050(5) 0.020(4) 0.066(7) 0.016(4) 0.035(5) 0.013(4)
N2 0.026(4) 0.024(4) 0.036(5) 0.007(4) 0.013(4) 0.010(3)
N3 0.038(5) 0.017(4) 0.045(5) 0.012(4) 0.016(4) 0.006(3)
N4 0.028(4) 0.024(4) 0.036(5) 0.007(4) 0.011(4) 0.006(3)
N5 0.030(5) 0.028(4) 0.044(5) 0.004(4) 0.016(4) 0.005(4)
C1 0.041(6) 0.023(5) 0.030(6) 0.015(4) 0.019(5) 0.006(4)
C2 0.031(5) 0.023(5) 0.024(5) 0.005(4) 0.006(4) 0.009(4)
C3 0.029(5) 0.020(5) 0.045(7) 0.002(4) 0.017(5) 0.004(4)
C4 0.017(5) 0.030(5) 0.024(5) 0.011(4) 0.005(4) 0.005(4)
C5 0.014(5) 0.017(4) 0.048(7) 0.000(4) 0.006(4) -0.002(4)
C6 0.090(7) 0.048(6) 0.061(6) 0.021(5) 0.025(5) 0.011(5)
C7 0.128(10) 0.034(6) 0.056(8) 0.005(5) 0.038(7) 0.020(7)
C8 0.071(14) 0.048(12) 0.036(12) 0.006(10) 0.011(11) 0.009(10)
C5A 0.014(5) 0.017(4) 0.048(7) 0.000(4) 0.006(4) -0.002(4)
C6A 0.090(7) 0.048(6) 0.061(6) 0.021(5) 0.025(5) 0.011(5)
C7A 0.128(10) 0.034(6) 0.056(8) 0.005(5) 0.038(7) 0.020(7)
C8A 0.081(15) 0.075(15) 0.058(14) 0.012(11) 0.037(12) 0.022(12)
C9 0.035(6) 0.032(6) 0.045(7) 0.011(5) 0.018(5) 0.006(5)
C10 0.090(7) 0.048(5) 0.057(6) 0.027(5) 0.033(5) 0.020(5)
C11 0.144(12) 0.080(9) 0.092(10) 0.023(7) 0.075(9) 0.038(8)
C12 0.083(15) 0.077(15) 0.033(12) 0.020(11) -0.001(11) 0.027(12)
C9A 0.035(6) 0.032(6) 0.045(7) 0.011(5) 0.018(5) 0.006(5)
C10A 0.090(7) 0.048(5) 0.057(6) 0.027(5) 0.033(5) 0.020(5)
C11A 0.144(12) 0.080(9) 0.092(10) 0.023(7) 0.075(9) 0.038(8)
C12A 0.076(15) 0.067(14) 0.062(15) 0.011(11) 0.026(12) 0.007(12)

loop_
_atom_type_symbol
_atom_type_description
_atom_type_scat_dispersion_real
_atom_type_scat_dispersion_imag
_atom_type_scat_source
C C 0.0181 0.0091 'International Tables Vol C Tables 4.2.6.8 and 6.1.1.4'
H H 0.0000 0.0000 'International Tables Vol C Tables 4.2.6.8 and 6.1.1.4'
N N 0.0311 0.0180 'International Tables Vol C Tables 4.2.6.8 and 6.1.1.4'
I I -0.3257 6.8362 'International Tables Vol C Tables 4.2.6.8 and 6.1.1.4'

loop_
_geom_angle_atom_site_label_1
_geom_angle_atom_site_label_2
_geom_angle_atom_site_label_3
_geom_angle
C1 N1 H1A 120.0
C1 N1 H1B 120.0
H1A N1 H1B 120.0
C1 N2 C2 118.0(8)
C1 N3 C4 120.9(7)
C1 N3 H3 119.6
C4 N3 H3 119.6
C2 N4 C5A 128.0(7)
C2 N4 C5 128.0(7)
C2 N4 H4 116.0
C5 N4 H4 116.0
C4 N5 C9A 124.7(8)
C4 N5 C9 124.7(8)
C4 N5 H5 117.7
C9 N5 H5 117.7
N2 C1 N1 121.0(8)
N2 C1 N3 122.2(8)
N1 C1 N3 116.8(8)
N4 C2 N2 115.3(8)
N4 C2 C3 121.8(8)
N2 C2 C3 122.9(8)
C4 C3 C2 116.6(8)
C4 C3 H3A 121.7
C2 C3 H3A 121.7
N5 C4 N3 114.7(8)
N5 C4 C3 125.9(8)
N3 C4 C3 119.4(8)
N4 C5 C6 119.6(7)
N4 C5 H5A 107.4
C6 C5 H5A 107.4
N4 C5 H5B 107.4
C6 C5 H5B 107.4
H5A C5 H5B 106.9
C8 C6 C5 116.9(8)
C8 C6 C7 113.4(8)
C5 C6 C7 113.3(6)
C8 C6 H6 103.7
C5 C6 H6 103.7
C7 C6 H6 103.7
C6 C7 H7A 109.5
C6 C7 H7B 109.5
H7A C7 H7B 109.5
C6 C7 H7C 109.5
H7A C7 H7C 109.5
H7B C7 H7C 109.5
C6 C8 H8A 109.5
C6 C8 H8B 109.5
H8A C8 H8B 109.5
C6 C8 H8C 109.5
H8A C8 H8C 109.5
H8B C8 H8C 109.5
N4 C5A C6A 119.6(7)
N4 C5A H5C 107.4
C6A C5A H5C 107.4
N4 C5A H5D 107.4
C6A C5A H5D 107.4
H5C C5A H5D 106.9
C8A C6A C5A 117.3(8)
C8A C6A C7A 117.5(8)
C5A C6A C7A 113.3(6)
C8A C6A H6A 101.6
C5A C6A H6A 101.6
C7A C6A H6A 101.6
C6A C7A H7D 109.5
C6A C7A H7E 109.5
H7D C7A H7E 109.5
C6A C7A H7F 109.5
H7D C7A H7F 109.5
H7E C7A H7F 109.5
C6A C8A H8D 109.5
C6A C8A H8E 109.5
H8D C8A H8E 109.5
C6A C8A H8F 109.5
H8D C8A H8F 109.5
H8E C8A H8F 109.5
N5 C9 C10 118.6(7)
N5 C9 H9A 107.7
C10 C9 H9A 107.7
N5 C9 H9B 107.7
C10 C9 H9B 107.7
H9A C9 H9B 107.1
C12 C10 C9 114.7(8)
C12 C10 C11 112.2(8)
C9 C10 C11 112.0(6)
C12 C10 H10 105.7
C9 C10 H10 105.7
C11 C10 H10 105.7
C10 C11 H11A 109.5
C10 C11 H11B 109.5
H11A C11 H11B 109.5
C10 C11 H11C 109.5
H11A C11 H11C 109.5
H11B C11 H11C 109.5
C10 C12 H12A 109.5
C10 C12 H12B 109.5
H12A C12 H12B 109.5
C10 C12 H12C 109.5
H12A C12 H12C 109.5
H12B C12 H12C 109.5
N5 C9A C10A 118.6(7)
N5 C9A H9C 107.7
C10A C9A H9C 107.7
N5 C9A H9D 107.7
C10A C9A H9D 107.7
H9C C9A H9D 107.1
C12A C10A C9A 115.8(8)
C12A C10A C11A 115.8(8)
C9A C10A C11A 112.0(6)
C12A C10A H10A 103.8
C9A C10A H10A 103.8
C11A C10A H10A 103.8
C10A C11A H11D 109.5
C10A C11A H11E 109.5
H11D C11A H11E 109.5
C10A C11A H11F 109.5
H11D C11A H11F 109.5
H11E C11A H11F 109.5
C10A C12A H12D 109.5
C10A C12A H12E 109.5
H12D C12A H12E 109.5
C10A C12A H12F 109.5
H12D C12A H12F 109.5
H12E C12A H12F 109.5

loop_
_geom_bond_atom_site_label_1
_geom_bond_atom_site_label_2
_geom_bond_distance
N1 C1 1.321(11)
N1 H1A 0.8800
N1 H1B 0.8800
N2 C1 1.318(11)
N2 C2 1.359(11)
N3 C1 1.369(11)
N3 C4 1.370(11)
N3 H3 0.8800
N4 C2 1.334(11)
N4 C5A 1.447(10)
N4 C5 1.447(10)
N4 H4 0.8800
N5 C4 1.341(11)
N5 C9A 1.446(11)
N5 C9 1.446(11)
N5 H5 0.8800
C2 C3 1.418(12)
C3 C4 1.376(12)
C3 H3A 0.9500
C5 C6 1.463(8)
C5 H5A 0.9900
C5 H5B 0.9900
C6 C8 1.441(10)
C6 C7 1.471(8)
C6 H6 1.0000
C7 H7A 0.9800
C7 H7B 0.9800
C7 H7C 0.9800
C8 H8A 0.9800
C8 H8B 0.9800
C8 H8C 0.9800
C5A C6A 1.463(8)
C5A H5C 0.9900
C5A H5D 0.9900
C6A C8A 1.436(10)
C6A C7A 1.471(8)
C6A H6A 1.0000
C7A H7D 0.9800
C7A H7E 0.9800
C7A H7F 0.9800
C8A H8D 0.9800
C8A H8E 0.9800
C8A H8F 0.9800
C9 C10 1.472(8)
C9 H9A 0.9900
C9 H9B 0.9900
C10 C12 1.453(10)
C10 C11 1.478(8)
C10 H10 1.0000
C11 H11A 0.9800
C11 H11B 0.9800
C11 H11C 0.9800
C12 H12A 0.9800
C12 H12B 0.9800
C12 H12C 0.9800
C9A C10A 1.472(8)
C9A H9C 0.9900
C9A H9D 0.9900
C10A C12A 1.450(10)
C10A C11A 1.478(8)
C10A H10A 1.0000
C11A H11D 0.9800
C11A H11E 0.9800
C11A H11F 0.9800
C12A H12D 0.9800
C12A H12E 0.9800
C12A H12F 0.9800

loop_
_geom_hbond_atom_site_label_D
_geom_hbond_atom_site_label_H
_geom_hbond_atom_site_label_A
_geom_hbond_distance_DH
_geom_hbond_distance_HA
_geom_hbond_distance_DA
_geom_hbond_angle_DHA
_geom_hbond_site_symmetry_A
_geom_hbond_publ_flag
N1 H1A N2 0.88 2.19 3.025(11) 159.0 2_666 yes
N1 H1B I1 0.88 2.88 3.598(8) 139.5 1_545 yes
N3 H3 I1 0.88 2.74 3.568(7) 156.8 2_566 yes
N4 H4^a I1 0.88 2.90 3.709(7) 153.9 2_676 yes
N5 H5^a I1 0.88 2.82 3.619(8) 151.9 2_566 yes

loop_
_geom_torsion_atom_site_label_1
_geom_torsion_atom_site_label_2
_geom_torsion_atom_site_label_3
_geom_torsion_atom_site_label_4
_geom_torsion
C2 N2 C1 N1 179.3(9)
C2 N2 C1 N3 -0.4(14)
C4 N3 C1 N2 1.9(15)
C4 N3 C1 N1 -177.8(9)
C5A N4 C2 N2 176.6(8)
C5 N4 C2 N2 176.6(8)
C5A N4 C2 C3 -3.5(15)
C5 N4 C2 C3 -3.5(15)
C1 N2 C2 N4 177.6(8)
C1 N2 C2 C3 -2.3(14)
N4 C2 C3 C4 -176.5(9)
N2 C2 C3 C4 3.4(15)
C9A N5 C4 N3 174.0(8)
C9 N5 C4 N3 174.0(8)
C9A N5 C4 C3 -6.6(16)
C9 N5 C4 C3 -6.6(16)
C1 N3 C4 N5 178.8(8)
C1 N3 C4 C3 -0.7(14)
C2 C3 C4 N5 178.7(9)
C2 C3 C4 N3 -1.9(14)
C2 N4 C5 C6 89.6(12)
N4 C5 C6 C8 46.1(14)
N4 C5 C6 C7 -179.2(9)
C2 N4 C5A C6A 89.6(12)
N4 C5A C6A C8A -37.2(15)
N4 C5A C6A C7A -179.2(9)
C4 N5 C9 C10 -88.0(11)
N5 C9 C10 C12 57.3(14)
N5 C9 C10 C11 -173.3(9)
C4 N5 C9A C10A -88.0(11)
N5 C9A C10A C12A -37.6(15)
N5 C9A C10A C11A -173.3(9)
